data_4022340
loop_
_publ_author_name
'Alexander Krivokapic'
'Andrew R. Cowley'
'Harry L. Anderson'

_publ_section_title
;
 Contracted and Expanded meso-Alkynyl Porphyrinoids:
 from Triphyrin to Hexaphyrin
;
_journal_name_full 'Journal of Organic Chemistry'
_journal_page_first 1089
_journal_page_last 1096
_journal_paper_doi 10.1021/jo026748c
_journal_volume 68
_journal_year 2003
_chemical_compound_source
;
Synthesised as described.
;
_chemical_formula_moiety ' C60 H93 N3 Ni1 O2 Si3 '
_chemical_formula_sum 'C60 H93 N3 Ni O2 Si3'
_chemical_formula_weight 1031.39
_chemical_melting_point ?
_chemical_name_systematic
;
?
;
_space_group_IT_number 61
_symmetry_cell_setting orthorhombic
_symmetry_space_group_name_Hall '-P 2ac 2ab'
_symmetry_space_group_name_H-M 'P b c a'
_atom_sites_solution_hydrogens geom
_atom_sites_solution_primary direct
_cell_angle_alpha 90
_cell_angle_beta 90
_cell_angle_gamma 90
_cell_formula_units_Z 8
_cell_length_a 18.0619(2)
_cell_length_b 22.7317(3)
_cell_length_c 29.3777(4)
_cell_measurement_reflns_used 12480
_cell_measurement_temperature 150
_cell_measurement_theta_max 25
_cell_measurement_theta_min 4
_cell_volume 12061.8(3)
_computing_cell_refinement
;
  Denzo/Scalepack (Otwinowski & Minor, 1996)
;
_computing_data_collection
;
  COLLECT (Nonius BV, 1997)
;
_computing_data_reduction
;
  Denzo/Scalepack (Otwinowski & Minor, 1996)
;
_computing_molecular_graphics
;
  CAMERON (Watkin et al 1996)
;
_computing_publication_material
;
  CRYSTALS (Watkin et al 2001)
;
_computing_structure_refinement
;
  CRYSTALS (Watkin et al 2001)
;
_computing_structure_solution
;
  SIR92 (Altomare et al, 1994)
;
_diffrn_ambient_temperature 150
_diffrn_measured_fraction_theta_max 0.992
_diffrn_measurement_device_type
;
Enraf Nonius Kappa CCD
;
_diffrn_measurement_method \w
_diffrn_radiation_monochromator graphite
_diffrn_radiation_type 'Mo K\a'
_diffrn_radiation_wavelength 0.71073
_diffrn_reflns_av_R_equivalents 0.05
_diffrn_reflns_limit_h_max 22
_diffrn_reflns_limit_h_min -22
_diffrn_reflns_limit_k_max 28
_diffrn_reflns_limit_k_min -28
_diffrn_reflns_limit_l_max 36
_diffrn_reflns_limit_l_min -36
_diffrn_reflns_number 24074
_diffrn_reflns_theta_max 26.37
_diffrn_reflns_theta_min 5.12
_diffrn_standards_decay_% 0.00
_diffrn_standards_interval_count 0
_diffrn_standards_interval_time 0
_diffrn_standards_number 0
_exptl_absorpt_coefficient_mu 0.423
_exptl_absorpt_correction_T_max 0.98
_exptl_absorpt_correction_T_min 0.96
_exptl_absorpt_correction_type multi-scan
_exptl_absorpt_process_details
;
  Denzo/Scalepack (Otwinowski & Minor, 1996)
;
_exptl_crystal_colour ' blue '
_exptl_crystal_density_diffrn 1.136
_exptl_crystal_density_meas ?
_exptl_crystal_description ' plate '
_exptl_crystal_F_000 4485.205
_exptl_crystal_size_max 0.10
_exptl_crystal_size_mid 0.09
_exptl_crystal_size_min 0.05
_refine_diff_density_max 0.47
_refine_diff_density_min -0.29
_refine_ls_extinction_method None
_refine_ls_goodness_of_fit_ref 1.0750
_refine_ls_hydrogen_treatment noref
_refine_ls_matrix_type full
_refine_ls_number_parameters 622
_refine_ls_number_reflns 6442
_refine_ls_R_factor_gt 0.0451
_refine_ls_shift/su_max 0.013738
_refine_ls_structure_factor_coef F
_refine_ls_weighting_details
;
  Method= Tukey and Prince
  W = [weight] * [1-(deltaF/6*sigmaF)^2]^2
  1.62 -0.276 0.923
;
_refine_ls_weighting_scheme calc
_refine_ls_wR_factor_ref 0.0476
_reflns_limit_h_max 22
_reflns_limit_h_min 0
_reflns_limit_k_max 28
_reflns_limit_k_min 0
_reflns_limit_l_max 36
_reflns_limit_l_min 0
_reflns_number_gt 6442
_reflns_number_total 12224
_reflns_threshold_expression >2.50\s(I)
_cod_data_source_file jo026748csi20021121_094930_9.cif
_cod_data_source_block compound_Ni7
_cod_depositor_comments
;
The following automatic conversions were performed:
'_symmetry_cell_setting' value 'Orthorhombic ' changed to 'orthorhombic'
according to '/home/saulius/struct/CIF-dictionaries/cif_core.dic'
dictionary named 'cif_core.dic' version 2.4.1 from 2010-06-29.

Automatic conversion script
Id: cif_fix_enum 1527 2010-12-29 10:47:43Z saulius 

The following automatic conversions were performed:

'_chemical_melting_point' value 'not measured' was changed to '?' -
the value is undefined or not given.

Automatic conversion script
Id: cif_fix_values 1646 2011-03-28 12:23:43Z adriana 
;
_cod_original_sg_symbol_H-M 'P b c a '
_cod_original_formula_sum ' C60 H93 N3 Ni1 O2 Si3 '
_cod_database_code 4022340

loop_
_symmetry_equiv_pos_as_xyz
x,y,z
-x,-y,-z
-x+1/2,y+1/2,z
x+1/2,-y+1/2,-z
x,-y+1/2,z+1/2
-x,y+1/2,-z+1/2
-x+1/2,-y,z+1/2
x+1/2,y,-z+1/2

loop_
_atom_site_label
_atom_site_type_symbol
_atom_site_fract_x
_atom_site_fract_y
_atom_site_fract_z
_atom_site_U_iso_or_equiv
_atom_site_occupancy
_atom_site_adp_type
Ni1 Ni 0.40744(2) 0.169425(17) 0.043931(13) 0.0170 1.0000 Uani
Si1 Si 0.73539(5) 0.17933(5) 0.20316(3) 0.0286 1.0000 Uani
Si2 Si 0.59048(6) 0.03142(4) -0.17018(3) 0.0250 1.0000 Uani
Si3 Si 0.02317(5) 0.13332(4) 0.04895(3) 0.0241 1.0000 Uani
O1 O 0.31499(13) 0.28110(11) 0.08530(9) 0.0358 1.0000 Uani
O2 O 0.30510(11) 0.1656(1) 0.05898(7) 0.0249 1.0000 Uani
N1 N 0.42550(14) 0.22766(11) 0.08661(9) 0.0195 1.0000 Uani
N2 N 0.50734(13) 0.16004(11) 0.03043(8) 0.0173 1.0000 Uani
N3 N 0.38222(14) 0.11736(11) -0.00011(9) 0.0185 1.0000 Uani
C1 C 0.37258(18) 0.26790(15) 0.10382(12) 0.0248 1.0000 Uani
C2 C 0.4031(2) 0.29312(14) 0.14651(12) 0.0268 1.0000 Uani
C3 C 0.47136(18) 0.27215(14) 0.15240(11) 0.0227 1.0000 Uani
C4 C 0.48617(17) 0.23136(13) 0.11320(11) 0.0188 1.0000 Uani
C5 C 0.55311(16) 0.20455(13) 0.1012(1) 0.0167 1.0000 Uani
C6 C 0.56379(16) 0.17937(13) 0.0569(1) 0.0166 1.0000 Uani
C7 C 0.63378(16) 0.17020(14) 0.0329(1) 0.0195 1.0000 Uani
C8 C 0.61746(17) 0.14437(13) -0.00754(11) 0.0192 1.0000 Uani
C9 C 0.53755(17) 0.13444(13) -0.0087(1) 0.0172 1.0000 Uani
C10 C 0.49675(17) 0.10195(13) -0.04025(11) 0.0191 1.0000 Uani
C11 C 0.41817(17) 0.09238(13) -0.0353(1) 0.0197 1.0000 Uani
C12 C 0.36500(18) 0.05917(14) -0.06163(11) 0.0215 1.0000 Uani
C13 C 0.29695(17) 0.06602(13) -0.04076(12) 0.0226 1.0000 Uani
C14 C 0.30888(17) 0.10298(14) -0.00252(11) 0.0222 1.0000 Uani
C15 C 0.26912(17) 0.13108(15) 0.03245(11) 0.0227 1.0000 Uani
C16 C 0.3613(2) 0.33904(17) 0.17292(14) 0.0381 1.0000 Uani
C17 C 0.3731(3) 0.40064(19) 0.15414(16) 0.0493 1.0000 Uani
C18 C 0.5248(2) 0.29038(16) 0.18860(11) 0.0291 1.0000 Uani
C19 C 0.5806(2) 0.33563(17) 0.17184(14) 0.0403 1.0000 Uani
C20 C 0.70905(17) 0.19041(15) 0.04817(12) 0.0241 1.0000 Uani
C21 C 0.7169(2) 0.25710(18) 0.04699(17) 0.0458 1.0000 Uani
C22 C 0.67412(17) 0.12782(16) -0.04282(12) 0.0263 1.0000 Uani
C23 C 0.7060(2) 0.06671(18) -0.03426(14) 0.0386 1.0000 Uani
C24 C 0.37791(18) 0.02111(15) -0.10265(12) 0.0256 1.0000 Uani
C25 C 0.4053(2) -0.04001(16) -0.08950(13) 0.0366 1.0000 Uani
C26 C 0.22399(18) 0.04145(15) -0.05612(13) 0.0300 1.0000 Uani
C27 C 0.1902(2) 0.07793(18) -0.09483(15) 0.0417 1.0000 Uani
C28 C 0.19081(18) 0.12525(15) 0.03909(11) 0.0248 1.0000 Uani
C29 C 0.12477(18) 0.12478(15) 0.04406(12) 0.0275 1.0000 Uani
C30 C -0.0152(2) 0.10158(17) -0.00518(14) 0.0354 1.0000 Uani
C31 C 0.0092(2) 0.1367(2) -0.04670(14) 0.0443 1.0000 Uani
C32 C -0.0998(2) 0.0934(3) -0.00573(17) 0.0621 1.0000 Uani
C33 C 0.0072(2) 0.21509(16) 0.05417(13) 0.0327 1.0000 Uani
C34 C -0.0750(3) 0.2308(2) 0.0590(2) 0.0599 1.0000 Uani
C35 C 0.0534(3) 0.24473(19) 0.09067(17) 0.0572 1.0000 Uani
C36 C -0.0082(2) 0.08879(18) 0.09950(14) 0.0399 1.0000 Uani
C37 C 0.0005(4) 0.0232(2) 0.09151(19) 0.0777 1.0000 Uani
C38 C 0.0294(4) 0.1054(2) 0.14275(17) 0.0853 1.0000 Uani
C39 C 0.61242(17) 0.19949(14) 0.13356(11) 0.0208 1.0000 Uani
C40 C 0.66106(18) 0.19124(15) 0.16113(11) 0.0248 1.0000 Uani
C41 C 0.7013(3) 0.20708(18) 0.25968(13) 0.0443 1.0000 Uani
C42 C 0.6248(3) 0.1859(3) 0.27271(17) 0.0722 1.0000 Uani
C43 C 0.7553(4) 0.1945(3) 0.29890(16) 0.0731 1.0000 Uani
C44 C 0.8168(2) 0.2225(2) 0.18250(17) 0.0532 1.0000 Uani
C45 C 0.8009(3) 0.2888(3) 0.1794(2) 0.0783 1.0000 Uani
C46 C 0.8896(3) 0.2115(3) 0.2089(2) 0.0925 1.0000 Uani
C47 C 0.7571(2) 0.09783(19) 0.20344(14) 0.0446 1.0000 Uani
C48 C 0.7893(3) 0.0786(2) 0.1574(2) 0.0656 1.0000 Uani
C49 C 0.6906(3) 0.0597(2) 0.21608(17) 0.0576 1.0000 Uani
C50 C 0.53121(17) 0.07693(13) -0.07952(11) 0.0184 1.0000 Uani
C51 C 0.55556(19) 0.05576(14) -0.11395(11) 0.0235 1.0000 Uani
C52 C 0.5060(2) 0.02651(17) -0.20798(12) 0.0348 1.0000 Uani
C53 C 0.4634(3) 0.0840(2) -0.21376(15) 0.0497 1.0000 Uani
C54 C 0.5216(3) -0.0017(3) -0.25465(15) 0.0645 1.0000 Uani
C55 C 0.6621(2) 0.08811(16) -0.18642(13) 0.0325 1.0000 Uani
C56 C 0.6333(2) 0.15117(17) -0.18694(15) 0.0425 1.0000 Uani
C57 C 0.7031(2) 0.07311(19) -0.23041(14) 0.0445 1.0000 Uani
C58 C 0.6353(2) -0.04328(15) -0.16576(12) 0.0335 1.0000 Uani
C59 C 0.5812(3) -0.09175(17) -0.15232(16) 0.0524 1.0000 Uani
C60 C 0.7022(3) -0.04314(18) -0.13343(15) 0.0491 1.0000 Uani
H161 H 0.3784 0.3381 0.2053 0.0457 1.0000 Uiso
H162 H 0.3073 0.3296 0.1716 0.0457 1.0000 Uiso
H171 H 0.3443 0.4295 0.1727 0.0592 1.0000 Uiso
H172 H 0.4269 0.4107 0.1555 0.0592 1.0000 Uiso
H173 H 0.3558 0.4022 0.1218 0.0592 1.0000 Uiso
H181 H 0.4964 0.3077 0.2145 0.0349 1.0000 Uiso
H182 H 0.5523 0.2548 0.1993 0.0349 1.0000 Uiso
H191 H 0.6149 0.3463 0.1972 0.0484 1.0000 Uiso
H192 H 0.5538 0.3716 0.1612 0.0484 1.0000 Uiso
H193 H 0.6097 0.3187 0.1460 0.0484 1.0000 Uiso
H201 H 0.7472 0.1728 0.0276 0.0290 1.0000 Uiso
H202 H 0.7176 0.1765 0.0800 0.0290 1.0000 Uiso
H211 H 0.7677 0.2684 0.0574 0.0549 1.0000 Uiso
H212 H 0.7089 0.2715 0.0152 0.0549 1.0000 Uiso
H213 H 0.6792 0.2752 0.0676 0.0549 1.0000 Uiso
H221 H 0.7153 0.1572 -0.0421 0.0316 1.0000 Uiso
H222 H 0.6502 0.1284 -0.0735 0.0316 1.0000 Uiso
H231 H 0.7433 0.0573 -0.0583 0.0464 1.0000 Uiso
H232 H 0.7304 0.0658 -0.0037 0.0464 1.0000 Uiso
H233 H 0.6652 0.0370 -0.0352 0.0464 1.0000 Uiso
H241 H 0.4158 0.0403 -0.1225 0.0307 1.0000 Uiso
H242 H 0.3304 0.0171 -0.1198 0.0307 1.0000 Uiso
H251 H 0.4132 -0.0640 -0.1176 0.0440 1.0000 Uiso
H252 H 0.4530 -0.0365 -0.0725 0.0440 1.0000 Uiso
H253 H 0.3675 -0.0597 -0.0698 0.0440 1.0000 Uiso
H261 H 0.2316 0.0002 -0.0670 0.0360 1.0000 Uiso
H262 H 0.1890 0.0413 -0.0298 0.0360 1.0000 Uiso
H271 H 0.1418 0.0603 -0.1041 0.0501 1.0000 Uiso
H272 H 0.2247 0.0781 -0.1214 0.0501 1.0000 Uiso
H273 H 0.1821 0.1192 -0.0842 0.0501 1.0000 Uiso
H301 H 0.0065 0.0611 -0.0066 0.0425 1.0000 Uiso
H311 H -0.0122 0.1186 -0.0748 0.0532 1.0000 Uiso
H312 H -0.0086 0.1782 -0.0438 0.0532 1.0000 Uiso
H313 H 0.0645 0.1364 -0.0487 0.0532 1.0000 Uiso
H321 H -0.1153 0.0764 -0.0356 0.0746 1.0000 Uiso
H322 H -0.1245 0.1323 -0.0013 0.0746 1.0000 Uiso
H323 H -0.1146 0.0661 0.0194 0.0746 1.0000 Uiso
H331 H 0.0250 0.2315 0.0245 0.0393 1.0000 Uiso
H341 H -0.0804 0.2745 0.0617 0.0718 1.0000 Uiso
H342 H -0.0955 0.2116 0.0869 0.0718 1.0000 Uiso
H343 H -0.1026 0.2166 0.0316 0.0718 1.0000 Uiso
H351 H 0.0419 0.2877 0.0913 0.0686 1.0000 Uiso
H352 H 0.0417 0.2270 0.1210 0.0686 1.0000 Uiso
H353 H 0.1072 0.2390 0.0838 0.0686 1.0000 Uiso
H361 H -0.0619 0.0984 0.1030 0.0479 1.0000 Uiso
H371 H -0.0167 0.0012 0.1190 0.0932 1.0000 Uiso
H372 H 0.0537 0.0139 0.0856 0.0932 1.0000 Uiso
H373 H -0.0299 0.0112 0.0646 0.0932 1.0000 Uiso
H381 H 0.0104 0.0802 0.1681 0.1024 1.0000 Uiso
H382 H 0.0192 0.1476 0.1497 0.1024 1.0000 Uiso
H383 H 0.0840 0.0994 0.1395 0.1024 1.0000 Uiso
H411 H 0.6981 0.2506 0.2549 0.0531 1.0000 Uiso
H421 H 0.6110 0.2026 0.3030 0.0866 1.0000 Uiso
H422 H 0.6247 0.1420 0.2744 0.0866 1.0000 Uiso
H423 H 0.5883 0.1992 0.2493 0.0866 1.0000 Uiso
H431 H 0.7343 0.2102 0.3280 0.0877 1.0000 Uiso
H432 H 0.8038 0.2141 0.2925 0.0877 1.0000 Uiso
H433 H 0.7629 0.1511 0.3017 0.0877 1.0000 Uiso
H441 H 0.8251 0.2069 0.1511 0.0639 1.0000 Uiso
H451 H 0.8461 0.3097 0.1683 0.0940 1.0000 Uiso
H452 H 0.7873 0.3040 0.2102 0.0940 1.0000 Uiso
H453 H 0.7591 0.2957 0.1578 0.0940 1.0000 Uiso
H461 H 0.9299 0.2363 0.1956 0.1110 1.0000 Uiso
H462 H 0.8824 0.2221 0.2416 0.1110 1.0000 Uiso
H463 H 0.9034 0.1690 0.2065 0.1110 1.0000 Uiso
H471 H 0.7951 0.0916 0.2278 0.0535 1.0000 Uiso
H481 H 0.8004 0.0355 0.1582 0.0787 1.0000 Uiso
H482 H 0.8359 0.1009 0.1512 0.0787 1.0000 Uiso
H483 H 0.7525 0.0868 0.1327 0.0787 1.0000 Uiso
H491 H 0.7053 0.0173 0.2157 0.0692 1.0000 Uiso
H492 H 0.6730 0.0706 0.2472 0.0692 1.0000 Uiso
H493 H 0.6498 0.0664 0.1936 0.0692 1.0000 Uiso
H521 H 0.4728 -0.0005 -0.1906 0.0418 1.0000 Uiso
H531 H 0.4199 0.0773 -0.2342 0.0596 1.0000 Uiso
H532 H 0.4967 0.1143 -0.2276 0.0596 1.0000 Uiso
H533 H 0.4458 0.0980 -0.1834 0.0596 1.0000 Uiso
H541 H 0.4749 -0.0030 -0.2729 0.0775 1.0000 Uiso
H542 H 0.5596 0.0221 -0.2712 0.0775 1.0000 Uiso
H543 H 0.5406 -0.0427 -0.2502 0.0775 1.0000 Uiso
H551 H 0.6991 0.0863 -0.1611 0.0390 1.0000 Uiso
H561 H 0.6742 0.1785 -0.1958 0.0510 1.0000 Uiso
H562 H 0.5919 0.1545 -0.2094 0.0510 1.0000 Uiso
H563 H 0.6148 0.1619 -0.1559 0.0510 1.0000 Uiso
H571 H 0.7401 0.1046 -0.2372 0.0534 1.0000 Uiso
H572 H 0.7291 0.0346 -0.2268 0.0534 1.0000 Uiso
H573 H 0.6668 0.0703 -0.2560 0.0534 1.0000 Uiso
H581 H 0.6532 -0.0523 -0.1972 0.0402 1.0000 Uiso
H591 H 0.6081 -0.1301 -0.1505 0.0629 1.0000 Uiso
H592 H 0.5410 -0.0945 -0.1756 0.0629 1.0000 Uiso
H593 H 0.5591 -0.0824 -0.1220 0.0629 1.0000 Uiso
H601 H 0.7241 -0.0835 -0.1321 0.0589 1.0000 Uiso
H602 H 0.7401 -0.0147 -0.1448 0.0589 1.0000 Uiso
H603 H 0.6858 -0.0311 -0.1023 0.0589 1.0000 Uiso

loop_
_atom_site_aniso_label
_atom_site_aniso_U_11
_atom_site_aniso_U_22
_atom_site_aniso_U_33
_atom_site_aniso_U_23
_atom_site_aniso_U_13
_atom_site_aniso_U_12
Ni1 0.01253(17) 0.01991(19) 0.01843(19) -0.00266(18) 0.00014(17) -0.00059(17)
Si1 0.0246(5) 0.0381(6) 0.0230(5) -0.0068(4) -0.0083(4) 0.0064(4)
Si2 0.0359(5) 0.0212(4) 0.0179(4) -0.0003(4) 0.0051(4) 0.0016(4)
Si3 0.0162(4) 0.0295(5) 0.0265(5) 0.0041(4) 0.0023(4) -0.0028(4)
O1 0.0264(14) 0.0372(15) 0.0439(16) -0.0078(13) -0.0051(12) 0.0108(11)
O2 0.016(1) 0.0338(13) 0.0245(11) -0.0043(11) 0.0022(9) -0.003(1)
N1 0.0169(13) 0.0209(13) 0.0206(13) -0.0018(12) 0.0004(11) 0.0008(11)
N2 0.0134(12) 0.0212(14) 0.0174(13) 0.0009(11) 0.001(1) 0.001(1)
N3 0.0163(13) 0.0229(14) 0.0163(13) -0.0019(12) -0.0021(11) -0.0001(11)
C1 0.0210(17) 0.0248(18) 0.0286(18) -0.0007(15) 0.0061(15) 0.0013(14)
C2 0.0288(18) 0.0231(17) 0.0285(18) -0.0009(14) 0.0078(16) -0.0046(16)
C3 0.0250(18) 0.0211(16) 0.0220(17) 0.0005(14) 0.0080(14) -0.0032(14)
C4 0.0223(16) 0.0146(15) 0.0197(16) 0.0020(13) 0.0004(13) -0.0033(13)
C5 0.0182(16) 0.0169(15) 0.0150(15) 0.0009(13) -0.0009(13) -0.0028(13)
C6 0.0149(14) 0.0143(15) 0.0207(15) 0.0036(13) -0.0027(12) 0.0003(11)
C7 0.0195(15) 0.0174(15) 0.0216(16) 0.0038(14) 0.0006(12) 0.0006(13)
C8 0.0202(15) 0.0152(15) 0.0222(17) 0.0023(13) 0.0007(13) 0.0003(13)
C9 0.0188(15) 0.0174(15) 0.0153(15) 0.0035(13) 0.0015(12) 0.0012(13)
C10 0.0227(16) 0.0160(15) 0.0187(16) 0.0004(14) 0.0005(13) -0.0009(12)
C11 0.0235(16) 0.0172(15) 0.0185(16) 0.0047(12) -0.0016(13) -0.0004(13)
C12 0.0230(17) 0.0196(16) 0.0219(17) 0.0036(14) -0.0039(14) -0.0001(13)
C13 0.0222(16) 0.0177(15) 0.0279(18) 0.0052(15) -0.0043(15) -0.0016(13)
C14 0.0182(16) 0.0234(17) 0.0251(17) 0.0036(15) -0.0024(14) -0.0039(14)
C15 0.0192(16) 0.0252(17) 0.0237(17) 0.0081(14) -0.0046(13) -0.0003(14)
C16 0.041(2) 0.036(2) 0.037(2) -0.0088(18) 0.0057(18) 0.0057(18)
C17 0.054(3) 0.036(2) 0.058(3) -0.010(2) 0.013(2) 0.009(2)
C18 0.034(2) 0.0343(19) 0.0193(17) -0.0090(15) 0.0003(15) 0.0004(16)
C19 0.039(2) 0.038(2) 0.044(2) -0.0124(19) -0.0090(18) -0.0057(19)
C20 0.0148(15) 0.0298(17) 0.0277(17) -0.0058(15) 0.0022(14) -0.0006(13)
C21 0.0268(19) 0.038(2) 0.073(3) 0.004(2) -0.005(2) -0.0135(16)
C22 0.0167(15) 0.0381(19) 0.0242(17) -0.0079(17) 0.0034(14) -0.0029(14)
C23 0.0257(19) 0.051(2) 0.040(2) -0.0148(19) 0.0008(17) 0.0116(17)
C24 0.0243(17) 0.0233(17) 0.0291(18) -0.0057(15) -0.0031(15) -0.0008(14)
C25 0.047(2) 0.0259(19) 0.037(2) -0.0038(16) 0.0026(19) -0.0017(18)
C26 0.0227(18) 0.0294(18) 0.038(2) -0.0053(16) -0.0012(15) -0.0050(15)
C27 0.033(2) 0.039(2) 0.054(3) -0.010(2) -0.019(2) 0.0023(18)
C28 0.0228(17) 0.0280(17) 0.0234(17) 0.0034(15) -0.0024(15) -0.0019(14)
C29 0.0221(17) 0.0321(19) 0.0283(18) 0.0040(17) -0.0006(16) -0.0009(14)
C30 0.025(2) 0.042(2) 0.039(2) -0.0011(19) -0.0085(17) -0.0035(17)
C31 0.045(2) 0.055(3) 0.032(2) 0.006(2) -0.0068(19) 0.002(2)
C32 0.033(2) 0.099(4) 0.054(3) -0.009(3) -0.009(2) -0.020(3)
C33 0.037(2) 0.0262(18) 0.035(2) 0.0051(16) 0.0083(17) -0.0005(16)
C34 0.046(3) 0.044(3) 0.090(4) 0.004(3) 0.020(3) 0.015(2)
C35 0.082(4) 0.032(2) 0.057(3) 0.002(2) -0.018(3) -0.005(2)
C36 0.040(2) 0.039(2) 0.041(2) 0.0134(19) 0.0147(18) -0.0022(18)
C37 0.128(5) 0.038(3) 0.066(3) 0.024(3) -0.005(3) -0.024(3)
C38 0.163(6) 0.057(3) 0.036(3) 0.018(2) -0.006(3) -0.027(4)
C39 0.0211(16) 0.0189(16) 0.0222(17) -0.0020(14) 0.0022(14) -0.0003(13)
C40 0.0208(17) 0.0307(18) 0.0229(17) -0.0064(15) -0.0015(14) 0.0009(14)
C41 0.070(3) 0.040(2) 0.0230(19) -0.0015(18) 0.001(2) 0.019(2)
C42 0.082(4) 0.092(4) 0.042(3) 0.021(3) 0.024(3) 0.032(3)
C43 0.107(4) 0.081(4) 0.031(2) -0.007(2) -0.030(3) 0.015(3)
C44 0.033(2) 0.068(3) 0.059(3) -0.018(3) -0.005(2) -0.007(2)
C45 0.058(3) 0.068(4) 0.109(5) -0.003(3) 0.003(3) -0.028(3)
C46 0.030(3) 0.137(6) 0.111(5) -0.024(5) -0.018(3) -0.008(3)
C47 0.040(2) 0.049(2) 0.045(2) -0.014(2) -0.020(2) 0.016(2)
C48 0.061(3) 0.056(3) 0.081(4) -0.036(3) 0.002(3) 0.011(3)
C49 0.076(3) 0.038(2) 0.059(3) 0.006(2) -0.011(3) 0.005(2)
C50 0.0182(16) 0.0175(15) 0.0195(16) 0.0012(14) -0.0022(13) -0.0005(13)
C51 0.0272(18) 0.0208(17) 0.0226(18) 0.0006(14) 0.0023(15) -0.0001(14)
C52 0.046(2) 0.040(2) 0.0183(17) -0.0025(17) 0.0009(16) -0.0061(18)
C53 0.057(3) 0.051(3) 0.041(2) 0.016(2) -0.014(2) -0.003(2)
C54 0.068(3) 0.094(4) 0.032(2) -0.025(3) -0.009(2) -0.012(3)
C55 0.034(2) 0.032(2) 0.031(2) 0.0043(17) 0.0074(16) 0.0009(17)
C56 0.051(3) 0.030(2) 0.047(2) 0.0068(18) 0.010(2) -0.0030(19)
C57 0.049(3) 0.049(3) 0.035(2) 0.005(2) 0.017(2) -0.003(2)
C58 0.050(2) 0.0249(19) 0.0257(19) 0.0006(16) 0.0073(17) 0.0077(17)
C59 0.068(3) 0.025(2) 0.064(3) 0.008(2) 0.023(3) 0.006(2)
C60 0.070(3) 0.036(2) 0.041(2) -0.003(2) -0.004(2) 0.020(2)

loop_
_atom_type_symbol
_atom_type_scat_dispersion_real
_atom_type_scat_dispersion_imag
_atom_type_scat_Cromer_Mann_a1
_atom_type_scat_Cromer_Mann_b1
_atom_type_scat_Cromer_Mann_a2
_atom_type_scat_Cromer_Mann_b2
_atom_type_scat_Cromer_Mann_a3
_atom_type_scat_Cromer_Mann_b3
_atom_type_scat_Cromer_Mann_a4
_atom_type_scat_Cromer_Mann_b4
_atom_type_scat_Cromer_Mann_c
_atom_type_scat_source
'C   ' 0.0033 0.0016 2.3100 20.8439 1.0200 10.2075 1.5886 0.5687 0.8650 51.6512 0.2156 International_Tables_Vol_IV_Table_2.2B
'H   ' 0.0000 0.0000 0.4930 10.5109 0.3229 26.1257 0.1402 3.1424 0.0408 57.7997 0.0030 International_Tables_Vol_IV_Table_2.2B
'N   ' 0.0061 0.0033 12.2126 0.0057 3.1322 9.8933 2.0125 28.9975 1.1663 0.5826 -11.5290 International_Tables_Vol_IV_Table_2.2B
'Ni  ' 0.2850 1.1130 12.8376 3.8785 7.2920 0.2565 4.4438 12.1763 2.3800 66.3421 1.0341 International_Tables_Vol_IV_Table_2.2B
'O   ' 0.0106 0.0060 3.0485 13.2771 2.2868 5.7011 1.5463 0.3239 0.8670 32.9089 0.2508 International_Tables_Vol_IV_Table_2.2B
'Si  ' 0.0720 0.0710 6.2915 2.4386 3.0353 32.3337 1.9891 0.6785 1.5410 81.6937 1.1407 International_Tables_Vol_IV_Table_2.2B

loop_
_geom_angle_atom_site_label_1
_geom_angle_atom_site_label_2
_geom_angle_atom_site_label_3
_geom_angle
_geom_angle_publ_flag
O2 Ni1 N1 92.7(1) yes
O2 Ni1 N2 170.75(11) yes
N1 Ni1 N2 93.18(11) yes
O2 Ni1 N3 83.80(11) yes
N1 Ni1 N3 174.03(11) yes
N2 Ni1 N3 90.96(11) yes
C40 Si1 C41 107.68(18) yes
C40 Si1 C44 106.16(19) yes
C41 Si1 C44 111.6(2) yes
C40 Si1 C47 107.31(16) yes
C41 Si1 C47 113.10(19) yes
C44 Si1 C47 110.6(2) yes
C51 Si2 C52 105.46(16) yes
C51 Si2 C55 104.76(16) yes
C52 Si2 C55 116.44(17) yes
C51 Si2 C58 110.71(16) yes
C52 Si2 C58 109.50(18) yes
C55 Si2 C58 109.75(17) yes
C29 Si3 C30 105.05(17) yes
C29 Si3 C33 105.13(16) yes
C30 Si3 C33 113.00(18) yes
C29 Si3 C36 107.62(17) yes
C30 Si3 C36 110.49(18) yes
C33 Si3 C36 114.79(18) yes
Ni1 O2 C15 112.3(2) yes
Ni1 N1 C1 125.8(2) yes
Ni1 N1 C4 125.4(2) yes
C1 N1 C4 107.6(3) yes
Ni1 N2 C6 124.8(2) yes
Ni1 N2 C9 127.0(2) yes
C6 N2 C9 108.2(2) yes
Ni1 N3 C11 134.6(2) yes
Ni1 N3 C14 115.9(2) yes
C11 N3 C14 109.1(3) yes
O1 C1 N1 125.4(3) yes
O1 C1 C2 127.0(3) yes
N1 C1 C2 107.5(3) yes
C1 C2 C3 108.3(3) yes
C1 C2 C16 121.2(3) yes
C3 C2 C16 130.2(3) yes
C2 C3 C4 106.6(3) yes
C2 C3 C18 126.2(3) yes
C4 C3 C18 127.0(3) yes
N1 C4 C3 109.7(3) yes
N1 C4 C5 122.0(3) yes
C3 C4 C5 128.0(3) yes
C4 C5 C6 121.2(3) yes
C4 C5 C39 120.9(3) yes
C6 C5 C39 117.9(3) yes
N2 C6 C5 123.3(3) yes
N2 C6 C7 109.2(3) yes
C5 C6 C7 127.6(3) yes
C6 C7 C8 107.2(3) yes
C6 C7 C20 126.6(3) yes
C8 C7 C20 126.1(3) yes
C7 C8 C9 107.5(3) yes
C7 C8 C22 124.3(3) yes
C9 C8 C22 128.2(3) yes
N2 C9 C8 107.6(3) yes
N2 C9 C10 124.0(3) yes
C8 C9 C10 128.2(3) yes
C9 C10 C11 122.1(3) yes
C9 C10 C50 121.1(3) yes
C11 C10 C50 116.7(3) yes
N3 C11 C10 119.2(3) yes
N3 C11 C12 108.1(3) yes
C10 C11 C12 132.7(3) yes
C11 C12 C13 107.1(3) yes
C11 C12 C24 128.8(3) yes
C13 C12 C24 124.0(3) yes
C12 C13 C14 106.4(3) yes
C12 C13 C26 127.3(3) yes
C14 C13 C26 126.3(3) yes
N3 C14 C13 109.3(3) yes
N3 C14 C15 110.4(3) yes
C13 C14 C15 140.3(3) yes
O2 C15 C14 117.6(3) yes
O2 C15 C28 118.3(3) yes
C14 C15 C28 124.1(3) yes
C2 C16 C17 112.4(3) yes
C2 C16 H161 108.727 no
C17 C16 H161 108.727 no
C2 C16 H162 108.727 no
C17 C16 H162 108.727 no
H161 C16 H162 109.466 no
C16 C17 H171 109.467 no
C16 C17 H172 109.467 no
H171 C17 H172 109.476 no
C16 C17 H173 109.467 no
H171 C17 H173 109.475 no
H172 C17 H173 109.476 no
C3 C18 C19 112.6(3) yes
C3 C18 H181 108.676 no
C19 C18 H181 108.676 no
C3 C18 H182 108.676 no
C19 C18 H182 108.676 no
H181 C18 H182 109.467 no
C18 C19 H191 109.467 no
C18 C19 H192 109.466 no
H191 C19 H192 109.476 no
C18 C19 H193 109.466 no
H191 C19 H193 109.476 no
H192 C19 H193 109.476 no
C7 C20 C21 112.4(3) yes
C7 C20 H201 108.732 no
C21 C20 H201 108.732 no
C7 C20 H202 108.732 no
C21 C20 H202 108.732 no
H201 C20 H202 109.466 no
C20 C21 H211 109.467 no
C20 C21 H212 109.467 no
H211 C21 H212 109.476 no
C20 C21 H213 109.466 no
H211 C21 H213 109.476 no
H212 C21 H213 109.476 no
C8 C22 C23 111.8(3) yes
C8 C22 H221 108.889 no
C23 C22 H221 108.889 no
C8 C22 H222 108.889 no
C23 C22 H222 108.889 no
H221 C22 H222 109.467 no
C22 C23 H231 109.467 no
C22 C23 H232 109.466 no
H231 C23 H232 109.476 no
C22 C23 H233 109.467 no
H231 C23 H233 109.476 no
H232 C23 H233 109.476 no
C12 C24 C25 111.8(3) yes
C12 C24 H241 108.878 no
C25 C24 H241 108.878 no
C12 C24 H242 108.878 no
C25 C24 H242 108.878 no
H241 C24 H242 109.467 no
C24 C25 H251 109.466 no
C24 C25 H252 109.467 no
H251 C25 H252 109.475 no
C24 C25 H253 109.467 no
H251 C25 H253 109.476 no
H252 C25 H253 109.476 no
C13 C26 C27 111.8(3) yes
C13 C26 H261 108.891 no
C27 C26 H261 108.891 no
C13 C26 H262 108.891 no
C27 C26 H262 108.891 no
H261 C26 H262 109.466 no
C26 C27 H271 109.467 no
C26 C27 H272 109.467 no
H271 C27 H272 109.476 no
C26 C27 H273 109.466 no
H271 C27 H273 109.476 no
H272 C27 H273 109.476 no
C15 C28 C29 175.1(4) yes
Si3 C29 C28 173.0(3) yes
Si3 C30 C31 111.7(3) yes
Si3 C30 C32 114.9(3) yes
C31 C30 C32 110.0(3) yes
Si3 C30 H301 104.115 no
C31 C30 H301 109.648 no
C32 C30 H301 106.017 no
C30 C31 H311 109.467 no
C30 C31 H312 109.466 no
H311 C31 H312 109.476 no
C30 C31 H313 109.467 no
H311 C31 H313 109.476 no
H312 C31 H313 109.476 no
C30 C32 H321 109.467 no
C30 C32 H322 109.467 no
H321 C32 H322 109.476 no
C30 C32 H323 109.466 no
H321 C32 H323 109.476 no
H322 C32 H323 109.476 no
Si3 C33 C34 112.7(3) yes
Si3 C33 C35 114.3(3) yes
C34 C33 C35 111.3(4) yes
Si3 C33 H331 104.307 no
C34 C33 H331 107.747 no
C35 C33 H331 105.881 no
C33 C34 H341 109.467 no
C33 C34 H342 109.467 no
H341 C34 H342 109.476 no
C33 C34 H343 109.466 no
H341 C34 H343 109.475 no
H342 C34 H343 109.476 no
C33 C35 H351 109.467 no
C33 C35 H352 109.466 no
H351 C35 H352 109.476 no
C33 C35 H353 109.466 no
H351 C35 H353 109.476 no
H352 C35 H353 109.476 no
Si3 C36 C37 112.0(3) yes
Si3 C36 C38 113.5(3) yes
C37 C36 C38 109.5(4) yes
Si3 C36 H361 104.760 no
C37 C36 H361 109.217 no
C38 C36 H361 107.542 no
C36 C37 H371 109.467 no
C36 C37 H372 109.466 no
H371 C37 H372 109.475 no
C36 C37 H373 109.467 no
H371 C37 H373 109.477 no
H372 C37 H373 109.476 no
C36 C38 H381 109.470 no
C36 C38 H382 109.470 no
H381 C38 H382 109.481 no
C36 C38 H383 109.463 no
H381 C38 H383 109.472 no
H382 C38 H383 109.472 no
C5 C39 C40 175.5(3) yes
Si1 C40 C39 179.5(3) yes
Si1 C41 C42 114.6(3) yes
Si1 C41 C43 113.1(3) yes
C42 C41 C43 109.3(4) yes
Si1 C41 H411 103.048 no
C42 C41 H411 107.341 no
C43 C41 H411 108.997 no
C41 C42 H421 109.466 no
C41 C42 H422 109.467 no
H421 C42 H422 109.476 no
C41 C42 H423 109.466 no
H421 C42 H423 109.475 no
H422 C42 H423 109.476 no
C41 C43 H431 109.467 no
C41 C43 H432 109.467 no
H431 C43 H432 109.476 no
C41 C43 H433 109.467 no
H431 C43 H433 109.475 no
H432 C43 H433 109.476 no
Si1 C44 C45 112.7(3) yes
Si1 C44 C46 114.9(4) yes
C45 C44 C46 110.3(4) yes
Si1 C44 H441 103.342 no
C45 C44 H441 108.730 no
C46 C44 H441 106.201 no
C44 C45 H451 109.466 no
C44 C45 H452 109.466 no
H451 C45 H452 109.475 no
C44 C45 H453 109.466 no
H451 C45 H453 109.476 no
H452 C45 H453 109.477 no
C44 C46 H461 109.466 no
C44 C46 H462 109.467 no
H461 C46 H462 109.476 no
C44 C46 H463 109.466 no
H461 C46 H463 109.476 no
H462 C46 H463 109.477 no
Si1 C47 C48 110.7(3) yes
Si1 C47 C49 113.1(3) yes
C48 C47 C49 110.5(4) yes
Si1 C47 H471 106.433 no
C48 C47 H471 109.256 no
C49 C47 H471 106.639 no
C47 C48 H481 109.467 no
C47 C48 H482 109.466 no
H481 C48 H482 109.476 no
C47 C48 H483 109.467 no
H481 C48 H483 109.476 no
H482 C48 H483 109.476 no
C47 C49 H491 109.467 no
C47 C49 H492 109.467 no
H491 C49 H492 109.476 no
C47 C49 H493 109.467 no
H491 C49 H493 109.475 no
H492 C49 H493 109.476 no
C10 C50 C51 175.5(3) yes
Si2 C51 C50 173.3(3) yes
Si2 C52 C53 115.0(3) yes
Si2 C52 C54 113.6(3) yes
C53 C52 C54 110.5(4) yes
Si2 C52 H521 102.725 no
C53 C52 H521 106.324 no
C54 C52 H521 107.981 no
C52 C53 H531 109.467 no
C52 C53 H532 109.466 no
H531 C53 H532 109.476 no
C52 C53 H533 109.467 no
H531 C53 H533 109.476 no
H532 C53 H533 109.476 no
C52 C54 H541 109.467 no
C52 C54 H542 109.466 no
H541 C54 H542 109.476 no
C52 C54 H543 109.467 no
H541 C54 H543 109.476 no
H542 C54 H543 109.476 no
Si2 C55 C56 114.2(3) yes
Si2 C55 C57 113.1(3) yes
C56 C55 C57 111.5(3) yes
Si2 C55 H551 104.022 no
C56 C55 H551 105.948 no
C57 C55 H551 107.193 no
C55 C56 H561 109.466 no
C55 C56 H562 109.467 no
H561 C56 H562 109.476 no
C55 C56 H563 109.466 no
H561 C56 H563 109.475 no
H562 C56 H563 109.477 no
C55 C57 H571 109.466 no
C55 C57 H572 109.467 no
H571 C57 H572 109.476 no
C55 C57 H573 109.467 no
H571 C57 H573 109.476 no
H572 C57 H573 109.476 no
Si2 C58 C59 113.2(3) yes
Si2 C58 C60 112.2(3) yes
C59 C58 C60 110.2(3) yes
Si2 C58 H581 105.087 no
C59 C58 H581 107.366 no
C60 C58 H581 108.444 no
C58 C59 H591 109.467 no
C58 C59 H592 109.467 no
H591 C59 H592 109.476 no
C58 C59 H593 109.466 no
H591 C59 H593 109.476 no
H592 C59 H593 109.476 no
C58 C60 H601 109.467 no
C58 C60 H602 109.467 no
H601 C60 H602 109.476 no
C58 C60 H603 109.466 no
H601 C60 H603 109.476 no
H602 C60 H603 109.476 no

loop_
_geom_bond_atom_site_label_1
_geom_bond_atom_site_label_2
_geom_bond_distance
_geom_bond_publ_flag
Ni1 O2 1.903(2) yes
Ni1 N1 1.852(3) yes
Ni1 N2 1.860(2) yes
Ni1 N3 1.812(3) yes
Si1 C40 1.844(3) yes
Si1 C41 1.880(4) yes
Si1 C44 1.870(5) yes
Si1 C47 1.894(4) yes
Si2 C51 1.853(3) yes
Si2 C52 1.890(4) yes
Si2 C55 1.888(4) yes
Si2 C58 1.885(4) yes
Si3 C29 1.851(3) yes
Si3 C30 1.878(4) yes
Si3 C33 1.887(4) yes
Si3 C36 1.884(4) yes
O1 C1 1.211(4) yes
O2 C15 1.283(4) yes
N1 C1 1.416(4) yes
N1 C4 1.348(4) yes
N2 C6 1.355(4) yes
N2 C9 1.398(4) yes
N3 C11 1.346(4) yes
N3 C14 1.366(4) yes
C1 C2 1.485(5) yes
C2 C3 1.334(5) yes
C2 C16 1.504(5) yes
C3 C4 1.502(4) yes
C3 C18 1.495(5) yes
C4 C5 1.399(4) yes
C5 C6 1.436(4) yes
C5 C39 1.436(4) yes
C6 C7 1.462(4) yes
C7 C8 1.359(4) yes
C7 C20 1.503(4) yes
C8 C9 1.461(4) yes
C8 C22 1.504(4) yes
C9 C10 1.396(4) yes
C10 C11 1.443(4) yes
C10 C50 1.429(4) yes
C11 C12 1.446(4) yes
C12 C13 1.382(5) yes
C12 C24 1.502(5) yes
C13 C14 1.419(5) yes
C13 C26 1.501(4) yes
C14 C15 1.407(5) yes
C15 C28 1.434(4) yes
C16 C17 1.520(6) yes
C16 H161 1.000 no
C16 H162 1.000 no
C17 H171 1.000 no
C17 H172 1.000 no
C17 H173 1.000 no
C18 C19 1.522(5) yes
C18 H181 1.000 no
C18 H182 1.000 no
C19 H191 1.000 no
C19 H192 1.000 no
C19 H193 1.000 no
C20 C21 1.523(5) yes
C20 H201 1.000 no
C20 H202 1.000 no
C21 H211 1.000 no
C21 H212 1.000 no
C21 H213 1.000 no
C22 C23 1.525(5) yes
C22 H221 1.000 no
C22 H222 1.000 no
C23 H231 1.000 no
C23 H232 1.000 no
C23 H233 1.000 no
C24 C25 1.524(5) yes
C24 H241 1.000 no
C24 H242 1.000 no
C25 H251 1.000 no
C25 H252 1.000 no
C25 H253 1.000 no
C26 C27 1.534(6) yes
C26 H261 1.000 no
C26 H262 1.000 no
C27 H271 1.000 no
C27 H272 1.000 no
C27 H273 1.000 no
C28 C29 1.202(4) yes
C30 C31 1.523(6) yes
C30 C32 1.540(5) yes
C30 H301 1.000 no
C31 H311 1.000 no
C31 H312 1.000 no
C31 H313 1.000 no
C32 H321 1.000 no
C32 H322 1.000 no
C32 H323 1.000 no
C33 C34 1.534(6) yes
C33 C35 1.517(6) yes
C33 H331 1.000 no
C34 H341 1.000 no
C34 H342 1.000 no
C34 H343 1.000 no
C35 H351 1.000 no
C35 H352 1.000 no
C35 H353 1.000 no
C36 C37 1.518(7) yes
C36 C38 1.489(7) yes
C36 H361 1.000 no
C37 H371 1.000 no
C37 H372 1.000 no
C37 H373 1.000 no
C38 H381 1.000 no
C38 H382 1.000 no
C38 H383 1.000 no
C39 C40 1.210(4) yes
C41 C42 1.512(7) yes
C41 C43 1.536(6) yes
C41 H411 1.000 no
C42 H421 1.000 no
C42 H422 1.000 no
C42 H423 1.000 no
C43 H431 1.000 no
C43 H432 1.000 no
C43 H433 1.000 no
C44 C45 1.536(8) yes
C44 C46 1.545(7) yes
C44 H441 1.000 no
C45 H451 1.000 no
C45 H452 1.000 no
C45 H453 1.000 no
C46 H461 1.000 no
C46 H462 1.000 no
C46 H463 1.000 no
C47 C48 1.536(7) yes
C47 C49 1.527(7) yes
C47 H471 1.000 no
C48 H481 1.000 no
C48 H482 1.000 no
C48 H483 1.000 no
C49 H491 1.000 no
C49 H492 1.000 no
C49 H493 1.000 no
C50 C51 1.203(4) yes
C52 C53 1.525(6) yes
C52 C54 1.540(6) yes
C52 H521 1.000 no
C53 H531 1.000 no
C53 H532 1.000 no
C53 H533 1.000 no
C54 H541 1.000 no
C54 H542 1.000 no
C54 H543 1.000 no
C55 C56 1.525(5) yes
C55 C57 1.527(5) yes
C55 H551 1.000 no
C56 H561 1.000 no
C56 H562 1.000 no
C56 H563 1.000 no
C57 H571 1.000 no
C57 H572 1.000 no
C57 H573 1.000 no
C58 C59 1.524(6) yes
C58 C60 1.537(6) yes
C58 H581 1.000 no
C59 H591 1.000 no
C59 H592 1.000 no
C59 H593 1.000 no
C60 H601 1.000 no
C60 H602 1.000 no
C60 H603 1.000 no
